data_1539511
loop_
_publ_author_name
'Staffel, T.'
'Meyer, G.'

_publ_section_title
;
 In5 Br7, the second mixed-valence In(I) - In(II) bromide: In(I)3 (In(II)2
 Br6) Br
;
_journal_name_full 'Zeitschrift fuer Anorganische und Allgemeine Chemie'
_journal_page_first 27
_journal_page_last 37
_journal_volume 563
_journal_year 1988
_chemical_formula_sum 'Br3 In'
_chemical_name_systematic 'In Br3'
_space_group_IT_number 12
_symmetry_space_group_name_Hall '-C 2y'
_symmetry_space_group_name_H-M 'C 1 2/m 1'
_cell_angle_alpha 90
_cell_angle_beta 108.99
_cell_angle_gamma 90
_cell_formula_units_Z 4
_cell_length_a 6.646
_cell_length_b 11.641
_cell_length_c 6.633
_cell_volume 485.240
_citation_journal_id_ASTM ZAACAB
_cod_data_source_file Staffel_ZAACAB_1988_1923.cif
_cod_data_source_block Br3In1
_cod_original_cell_volume 485.2402
_cod_original_formula_sum 'Br3 In1'
_cod_database_code 1539511

loop_
_symmetry_equiv_pos_as_xyz
x,y,z
-x,y,-z
-x,-y,-z
x,-y,z
x+1/2,y+1/2,z
-x+1/2,y+1/2,-z
-x+1/2,-y+1/2,-z
x+1/2,-y+1/2,z

loop_
_atom_site_label
_atom_site_type_symbol
_atom_site_fract_x
_atom_site_fract_y
_atom_site_fract_z
_atom_site_occupancy
_atom_site_U_iso_or_equiv
In1 In+3 0 0.1666 0 1 0.0
Br1 Br-1 0.2309 0 0.2462 1 0.0
Br2 Br-1 0.2534 0.6746 0.2421 1 0.0
